data_2000947
loop_
_publ_author_name
'Barbaro, P.'
'Bianchini, C.'
'Fochi, M.'
'Masi, D.'
'Mealli, C.'

_publ_section_title
;
 Adduct of two 1,8-naphthyridine molecules (one protonated) with
 tetrachloroferrate (III)
;
_journal_issue 4
_journal_name_full 'Acta Crystallographica Section C'
_journal_page_first 625
_journal_page_last 627
_journal_paper_doi 10.1107/S0108270191011149
_journal_volume 48
_journal_year 1992
_chemical_formula_moiety 'C8 H7 N2,C8 H6 N2,Cl4 Fe1'
_chemical_formula_sum 'C16 H13 Cl4 Fe N4'
_chemical_formula_weight 458.9
_symmetry_cell_setting monoclinic
_symmetry_space_group_name_Hall 'C -2yc'
_symmetry_space_group_name_H-M 'C 1 c 1'
_cell_angle_alpha 90
_cell_angle_beta 101.830(10)
_cell_angle_gamma 90
_cell_formula_units_Z 4
_cell_length_a 10.698(2)
_cell_length_b 25.533(4)
_cell_length_c 7.315(2)
_cell_volume 1955.7(7)
_diffrn_radiation_type Cu
_diffrn_radiation_wavelength 1.5418
_exptl_absorpt_coefficient_mu 11.4
_exptl_crystal_density_diffrn 1.5588
_exptl_crystal_F_000 924
_cod_data_source_file ge0274.cif
_cod_data_source_block ge0274a
_cod_original_formula_sum 'C16 H13 Cl4 Fe1 N4'
_cod_database_code 2000947

loop_
_atom_site_label
_atom_site_fract_x
_atom_site_fract_y
_atom_site_fract_z
_atom_site_U_iso_or_equiv
Fe(1) .5971 .16080(10) .2120 .0480(10)
Cl(1) .7418(4) .2118(2) .3715(8) .068(3)
Cl(2) .5338(5) .1961(2) -.0651(8) .080(3)
Cl(3) .6758(5) .0826(2) .1855(8) .072(3)
Cl(4) .4382(5) .1504(2) .3543(10) .098(4)
N(1) 1.0768(12) .1263(6) 1.056(2) .062(4)
N(2) .9670(11) .0545(5) .9314(17) .048(3)
N(3) .1660(12) .0005(5) .6026(18) .054(3)
N(4) .0380(12) .0677(5) .4983(17) .051(3)
C(1) 1.084(2) .1774(9) 1.078(3) .077(5)
C(2) .9844(18) .2127(8) 1.003(3) .076(6)
C(3) .879(2) .1945(8) .890(3) .079(5)
C(4) .8666(17) .1393(8) .860(3) .066(5)
C(5) .7604(16) .1134(7) .743(2) .061(4)
C(6) .7610(17) .0603(8) .7300(3) .071(5)
C(7) .8654(16) .0339(7) .823(2) .057(4)
C(8) .9699(14) .1077(6) .9495(19) .045(3)
C(9) .0195(18) .1209(7) .487(3) .068(5)
C(10) .1116(17) .1567(7) .575(3) .066(5)
C(11) .2244(17) .1415(7) .666(2) .064(4)
C(12) .2503(17) .0870(7) .676(3) .062(4)
C(13) .3672(17) .0640(7) .762(2) .066(5)
C(14) .3790(17) .0115(8) .772(3) .069(5)
C(15) .2758(16) -.0200(8) .693(3) .069(5)
C(16) .1524(14) .0534(6) .596(2) .050(4)
H1 1.161(2) .1920(10) 1.148(3) ?
H2 .993(2) .2490(10) 1.033(3) ?
H3 .813(2) .2180(10) .832(3) ?
H5 .691(2) .1330(10) .675(2) ?
H6 .690(2) .0420(10) .658(3) ?
H7 .865(2) -.0030(10) .809(2) ?
H9 -.059(2) .1340(10) .417(3) ?
H10 .092(2) .1930(10) .568(2) ?
H11 .287(2) .1660(10) .724(2) ?
H13 .438(2) .0860(10) .813(2) ?
H14 .457(2) -.0040(10) .833(2) ?
H15 .284(2) -.0570(10) .704(3) ?

loop_
_geom_bond_atom_site_label_1
_geom_bond_atom_site_label_2
_geom_bond_distance
Fe(1) Cl(1) 2.170(4)
Fe(1) Cl(2) 2.194(5)
Fe(1) Cl(3) 2.192(5)
Fe(1) Cl(4) 2.183(7)
N(1) C(1) 1.31(3)
N(1) C(8) 1.33(2)
N(2) C(7) 1.32(2)
N(2) C(8) 1.37(2)
N(3) C(15) 1.33(2)
N(3) C(16) 1.36(2)
N(4) C(9) 1.37(2)
N(4) C(16) 1.34(2)
